data_7026480
loop_
_publ_author_name
'Yurkerwich, Kevin'
'Coleman, Fergal'
'Parkin, Gerard'

_publ_section_title
;
 Bis(2-mercapto-1-R-imidazolyl)hydroborato complexes of aluminium,
 gallium, indium and thallium: compounds possessing gallium-gallium bonds
 and a trivalent thallium alkyl.
;
_journal_issue 30
_journal_name_full 'Dalton transactions (Cambridge, England : 2003)'
_journal_page_first 6939
_journal_page_last 6942
_journal_paper_doi 10.1039/c0dt00461h
_journal_volume 39
_journal_year 2010
_chemical_formula_sum 'C21 H35 B Cl In N6 S3'
_chemical_formula_weight 628.81
_chemical_name_systematic
;
?
;
_space_group_IT_number 14
_symmetry_cell_setting monoclinic
_symmetry_space_group_name_Hall '-P 2ybc'
_symmetry_space_group_name_H-M 'P 1 21/c 1'
_atom_sites_solution_hydrogens geom
_atom_sites_solution_primary direct
_atom_sites_solution_secondary difmap
_audit_creation_method SHELXL-97
_cell_angle_alpha 90.00
_cell_angle_beta 97.109(2)
_cell_angle_gamma 90.00
_cell_formula_units_Z 8
_cell_length_a 24.951(3)
_cell_length_b 12.0422(16)
_cell_length_c 19.097(3)
_cell_measurement_reflns_used 9804
_cell_measurement_temperature 200(2)
_cell_measurement_theta_max 32.04
_cell_measurement_theta_min 2.20
_cell_volume 5693.9(14)
_computing_cell_refinement 'Bruker SAINT'
_computing_data_collection 'Bruker APEX2'
_computing_data_reduction 'Bruker SAINT'
_computing_molecular_graphics 'Bruker SHELXTL'
_computing_publication_material 'Bruker SHELXTL'
_computing_structure_refinement 'SHELXL-97 (Sheldrick, 2008)'
_computing_structure_solution 'SHELXS-97 (Sheldrick, 2008)'
_diffrn_ambient_temperature 200(2)
_diffrn_measured_fraction_theta_full 0.996
_diffrn_measured_fraction_theta_max 0.996
_diffrn_measurement_device_type 'Bruker APEX-II CCD'
_diffrn_measurement_method '\f and \w scans'
_diffrn_radiation_monochromator graphite
_diffrn_radiation_source 'fine-focus sealed tube'
_diffrn_radiation_type MoK\a
_diffrn_radiation_wavelength 0.71073
_diffrn_reflns_av_R_equivalents 0.0553
_diffrn_reflns_av_sigmaI/netI 0.0377
_diffrn_reflns_limit_h_max 29
_diffrn_reflns_limit_h_min -29
_diffrn_reflns_limit_k_max 14
_diffrn_reflns_limit_k_min -14
_diffrn_reflns_limit_l_max 22
_diffrn_reflns_limit_l_min -22
_diffrn_reflns_number 58883
_diffrn_reflns_theta_full 25.03
_diffrn_reflns_theta_max 25.03
_diffrn_reflns_theta_min 1.64
_exptl_absorpt_coefficient_mu 1.165
_exptl_absorpt_correction_T_max 0.9440
_exptl_absorpt_correction_T_min 0.5935
_exptl_absorpt_correction_type empirical
_exptl_absorpt_process_details sadabs
_exptl_crystal_colour colorless
_exptl_crystal_density_diffrn 1.467
_exptl_crystal_density_method 'not measured'
_exptl_crystal_description rod
_exptl_crystal_F_000 2576
_exptl_crystal_size_max 0.50
_exptl_crystal_size_mid 0.05
_exptl_crystal_size_min 0.05
_refine_diff_density_max 3.706
_refine_diff_density_min -2.052
_refine_diff_density_rms 0.248
_refine_ls_extinction_coef 0.00039(15)
_refine_ls_extinction_expression Fc^*^=kFc[1+0.001xFc^2^\l^3^/sin(2\q)]^-1/4^
_refine_ls_extinction_method SHELXL
_refine_ls_goodness_of_fit_ref 1.181
_refine_ls_hydrogen_treatment mixed
_refine_ls_matrix_type full
_refine_ls_number_parameters 608
_refine_ls_number_reflns 10017
_refine_ls_number_restraints 28
_refine_ls_restrained_S_all 1.179
_refine_ls_R_factor_all 0.1090
_refine_ls_R_factor_gt 0.0986
_refine_ls_shift/su_max 0.000
_refine_ls_shift/su_mean 0.000
_refine_ls_structure_factor_coef Fsqd
_refine_ls_weighting_details 'calc w=1/[\s^2^(Fo^2^)+(0.1000P)^2^+261.0000P] where P=(Fo^2^+2Fc^2^)/3'
_refine_ls_weighting_scheme calc
_refine_ls_wR_factor_gt 0.3102
_refine_ls_wR_factor_ref 0.3161
_reflns_number_gt 8547
_reflns_number_total 10017
_reflns_threshold_expression >2sigma(I)
_cod_data_source_file c0dt00461h.txt
_cod_data_source_block 14s10_BmButIn(mim)Cl
_cod_depositor_comments
;
The following automatic conversions were performed:

'_symmetry_cell_setting' value 'Monoclinic' changed to 'monoclinic'
according to /home/saulius/struct/CIF-dictionaries/cif_core.dic
dictionary named 'cif_core.dic' version 2.4.2 from 2011-04-26.

Automatic conversion script
Id: cif_fix_values 1891 2012-01-12 08:04:46Z andrius 
;
_cod_original_cell_volume 5693.8(13)
_cod_original_sg_symbol_H-M P2(1)/c
_cod_database_code 7026480

loop_
_symmetry_equiv_pos_as_xyz
'x, y, z'
'-x, y+1/2, -z+1/2'
'-x, -y, -z'
'x, -y-1/2, z-1/2'

loop_
_atom_site_label
_atom_site_type_symbol
_atom_site_fract_x
_atom_site_fract_y
_atom_site_fract_z
_atom_site_U_iso_or_equiv
_atom_site_adp_type
_atom_site_occupancy
_atom_site_symmetry_multiplicity
_atom_site_calc_flag
_atom_site_refinement_flags
In1 In 0.11060(4) 0.54577(8) 0.17518(5) 0.0215(3) Uani 1 1 d .
In2 In 0.38583(4) 1.03008(8) 0.14224(5) 0.0214(3) Uani 1 1 d .
Cl1 Cl 0.13982(15) 0.3644(3) 0.1345(2) 0.0309(8) Uani 1 1 d .
Cl2 Cl 0.35915(15) 0.8520(3) 0.0863(2) 0.0320(8) Uani 1 1 d .
S1 S 0.15307(14) 0.5148(3) 0.29752(19) 0.0236(7) Uani 1 1 d .
S2 S 0.01467(15) 0.4925(3) 0.1554(2) 0.0268(8) Uani 1 1 d .
S3 S 0.15917(17) 0.6695(3) 0.0980(2) 0.0307(9) Uani 1 1 d .
S4 S 0.48168(15) 0.9763(3) 0.1521(2) 0.0277(8) Uani 1 1 d .
S5 S 0.34435(14) 0.9984(3) 0.25204(19) 0.0246(7) Uani 1 1 d .
S6 S 0.33507(17) 1.1590(3) 0.0538(2) 0.0319(9) Uani 1 1 d .
B1 B 0.0251(6) 0.5619(15) 0.3291(9) 0.026(3) Uani 1 1 d D
H1 H 0.008(6) 0.544(13) 0.378(5) 0.031 Uiso 1 1 d D
H2 H 0.031(7) 0.472(3) 0.326(8) 0.031 Uiso 1 1 d D
B2 B 0.4743(6) 1.0398(15) 0.3223(9) 0.024(3) Uani 1 1 d D
H3 H 0.494(6) 1.037(13) 0.377(3) 0.029 Uiso 1 1 d D
H4 H 0.457(6) 0.961(7) 0.301(8) 0.029 Uiso 1 1 d D
N11 N 0.0757(5) 0.6386(10) 0.3538(6) 0.024(3) Uani 1 1 d .
C11 C 0.1276(5) 0.6267(11) 0.3404(7) 0.018(3) Uani 1 1 d .
N12 N 0.1556(4) 0.7128(9) 0.3725(6) 0.020(2) Uani 1 1 d .
C12 C 0.0714(6) 0.7331(12) 0.3913(7) 0.026(3) Uani 1 1 d .
H12A H 0.0390 0.7615 0.4057 0.031 Uiso 1 1 calc R
C13 C 0.1199(6) 0.7795(12) 0.4048(8) 0.027(3) Uani 1 1 d .
H13A H 0.1286 0.8453 0.4312 0.033 Uiso 1 1 calc R
C14 C 0.2157(6) 0.7364(13) 0.3720(8) 0.027(3) Uani 1 1 d .
C15 C 0.2260(7) 0.7562(15) 0.2971(8) 0.038(4) Uani 1 1 d .
H15A H 0.2040 0.8189 0.2775 0.057 Uiso 1 1 calc R
H15B H 0.2163 0.6895 0.2689 0.057 Uiso 1 1 calc R
H15C H 0.2643 0.7731 0.2960 0.057 Uiso 1 1 calc R
C16 C 0.2491(6) 0.6398(15) 0.4075(9) 0.040(4) Uani 1 1 d .
H16A H 0.2407 0.5715 0.3804 0.060 Uiso 1 1 calc R
H16B H 0.2402 0.6298 0.4557 0.060 Uiso 1 1 calc R
H16C H 0.2877 0.6565 0.4090 0.060 Uiso 1 1 calc R
C17 C 0.2290(7) 0.8411(15) 0.4158(10) 0.046(4) Uani 1 1 d .
H17A H 0.2082 0.9037 0.3938 0.069 Uiso 1 1 calc R
H17B H 0.2677 0.8571 0.4181 0.069 Uiso 1 1 calc R
H17C H 0.2196 0.8296 0.4636 0.069 Uiso 1 1 calc R
C21 C -0.0156(5) 0.6006(11) 0.1962(7) 0.020(3) Uani 1 1 d .
N21 N -0.0115(4) 0.6197(9) 0.2662(6) 0.021(2) Uani 1 1 d .
N22 N -0.0524(5) 0.6740(9) 0.1629(6) 0.025(3) Uani 1 1 d .
C22 C -0.0456(5) 0.7064(12) 0.2773(8) 0.026(3) Uani 1 1 d .
H22A H -0.0506 0.7373 0.3218 0.031 Uiso 1 1 calc R
C23 C -0.0707(6) 0.7400(12) 0.2136(8) 0.026(3) Uani 1 1 d .
H23A H -0.0962 0.7986 0.2056 0.031 Uiso 1 1 calc R
C24 C -0.0714(6) 0.6846(13) 0.0855(8) 0.031(3) Uani 1 1 d .
C25 C -0.1003(7) 0.5759(14) 0.0601(8) 0.037(4) Uani 1 1 d .
H25A H -0.0748 0.5139 0.0667 0.056 Uiso 1 1 calc R
H25B H -0.1142 0.5825 0.0100 0.056 Uiso 1 1 calc R
H25C H -0.1304 0.5623 0.0874 0.056 Uiso 1 1 calc R
C26 C -0.1122(8) 0.7782(16) 0.0739(10) 0.048(5) Uani 1 1 d .
H26A H -0.1432 0.7616 0.0991 0.072 Uiso 1 1 calc R
H26B H -0.1245 0.7855 0.0234 0.072 Uiso 1 1 calc R
H26C H -0.0954 0.8478 0.0918 0.072 Uiso 1 1 calc R
C27 C -0.0229(8) 0.7090(17) 0.0448(10) 0.049(5) Uani 1 1 d .
H27A H 0.0031 0.6478 0.0517 0.073 Uiso 1 1 calc R
H27B H -0.0054 0.7781 0.0623 0.073 Uiso 1 1 calc R
H27C H -0.0357 0.7167 -0.0056 0.073 Uiso 1 1 calc R
N31 N 0.0955(5) 0.7353(10) 0.1916(6) 0.023(2) Uani 1 1 d .
C31 C 0.1286(6) 0.7694(12) 0.1459(7) 0.023(3) Uani 1 1 d .
N32 N 0.1327(5) 0.8827(9) 0.1474(6) 0.022(2) Uani 1 1 d .
C32 C 0.0766(6) 0.8290(12) 0.2209(8) 0.026(3) Uani 1 1 d .
H32A H 0.0507 0.8293 0.2535 0.031 Uiso 1 1 calc R
C33 C 0.1002(6) 0.9229(12) 0.1966(7) 0.025(3) Uani 1 1 d U
H33A H 0.0955 0.9978 0.2103 0.029 Uiso 1 1 calc R
C34 C 0.1626(6) 0.9598(12) 0.1006(7) 0.023(3) Uani 1 1 d U
C35 C 0.1576(8) 1.0758(13) 0.1245(10) 0.041(4) Uani 1 1 d .
H35A H 0.1196 1.0985 0.1166 0.061 Uiso 1 1 calc R
H35B H 0.1791 1.1246 0.0978 0.061 Uiso 1 1 calc R
H35C H 0.1707 1.0811 0.1749 0.061 Uiso 1 1 calc R
C36 C 0.2227(6) 0.9236(15) 0.1139(10) 0.039(4) Uani 1 1 d .
H36A H 0.2365 0.9354 0.1636 0.058 Uiso 1 1 calc R
H36B H 0.2439 0.9677 0.0841 0.058 Uiso 1 1 calc R
H36C H 0.2257 0.8447 0.1023 0.058 Uiso 1 1 calc R
C37 C 0.1375(8) 0.9418(13) 0.0247(9) 0.040(4) Uani 1 1 d .
H37A H 0.0995 0.9646 0.0196 0.061 Uiso 1 1 calc R
H37B H 0.1399 0.8630 0.0126 0.061 Uiso 1 1 calc R
H37C H 0.1570 0.9862 -0.0070 0.061 Uiso 1 1 calc R
N41 N 0.5091(4) 1.1023(10) 0.2715(6) 0.022(2) Uani 1 1 d .
C41 C 0.5132(5) 1.0850(11) 0.2028(7) 0.020(3) Uani 1 1 d .
N42 N 0.5481(4) 1.1590(10) 0.1803(6) 0.024(2) Uani 1 1 d .
C42 C 0.5430(6) 1.1881(12) 0.2931(8) 0.029(3) Uani 1 1 d .
H42A H 0.5485 1.2177 0.3395 0.035 Uiso 1 1 calc R
C43 C 0.5675(6) 1.2242(13) 0.2380(9) 0.031(3) Uani 1 1 d .
H43A H 0.5930 1.2829 0.2386 0.037 Uiso 1 1 calc R
C44 C 0.5656(7) 1.1709(14) 0.1078(9) 0.036(4) Uani 1 1 d .
C45 C 0.5942(8) 1.0622(15) 0.0910(10) 0.044(4) Uani 1 1 d .
H45A H 0.5689 1.0000 0.0910 0.066 Uiso 1 1 calc R
H45B H 0.6253 1.0495 0.1269 0.066 Uiso 1 1 calc R
H45C H 0.6067 1.0682 0.0445 0.066 Uiso 1 1 calc R
C46 C 0.6049(7) 1.2665(15) 0.1075(9) 0.041(4) Uani 1 1 d .
H46A H 0.6367 1.2518 0.1418 0.061 Uiso 1 1 calc R
H46B H 0.5874 1.3352 0.1204 0.061 Uiso 1 1 calc R
H46C H 0.6160 1.2743 0.0603 0.061 Uiso 1 1 calc R
C47 C 0.5171(7) 1.1943(17) 0.0537(9) 0.045(4) Uani 1 1 d .
H47A H 0.4913 1.1329 0.0532 0.067 Uiso 1 1 calc R
H47B H 0.5290 1.2020 0.0069 0.067 Uiso 1 1 calc R
H47C H 0.4997 1.2633 0.0661 0.067 Uiso 1 1 calc R
N51 N 0.4240(5) 1.1150(10) 0.3334(6) 0.024(3) Uani 1 1 d .
C51 C 0.3724(6) 1.1043(11) 0.3042(7) 0.021(3) Uani 1 1 d .
N52 N 0.3428(5) 1.1917(10) 0.3291(7) 0.028(3) Uani 1 1 d .
C52 C 0.4282(6) 1.2080(14) 0.3761(8) 0.032(3) Uani 1 1 d .
H52A H 0.4603 1.2349 0.4025 0.038 Uiso 1 1 calc R
C53 C 0.3796(7) 1.2534(13) 0.3738(8) 0.034(4) Uani 1 1 d .
H53A H 0.3713 1.3180 0.3988 0.040 Uiso 1 1 calc R
C54 C 0.2843(6) 1.2208(13) 0.3101(8) 0.028(3) Uani 1 1 d .
C55 C 0.2749(6) 1.2438(15) 0.2310(8) 0.035(4) Uani 1 1 d .
H55A H 0.2979 1.3056 0.2198 0.053 Uiso 1 1 calc R
H55B H 0.2369 1.2633 0.2173 0.053 Uiso 1 1 calc R
H55C H 0.2838 1.1774 0.2052 0.053 Uiso 1 1 calc R
C56 C 0.2486(6) 1.1256(15) 0.3297(9) 0.038(4) Uani 1 1 d .
H56A H 0.2567 1.0585 0.3040 0.056 Uiso 1 1 calc R
H56B H 0.2106 1.1455 0.3172 0.056 Uiso 1 1 calc R
H56C H 0.2557 1.1118 0.3806 0.056 Uiso 1 1 calc R
C57 C 0.2716(7) 1.3249(14) 0.3513(10) 0.040(4) Uani 1 1 d .
H57A H 0.2944 1.3865 0.3390 0.060 Uiso 1 1 calc R
H57B H 0.2789 1.3100 0.4020 0.060 Uiso 1 1 calc R
H57C H 0.2335 1.3447 0.3392 0.060 Uiso 1 1 calc R
N61 N 0.4018(5) 1.2202(10) 0.1660(7) 0.028(3) Uani 1 1 d .
C61 C 0.3661(5) 1.2571(11) 0.1121(7) 0.023(3) Uani 1 1 d .
N62 N 0.3601(5) 1.3714(10) 0.1163(6) 0.024(3) Uani 1 1 d .
C62 C 0.4201(6) 1.3124(13) 0.2035(8) 0.028(3) Uani 1 1 d .
H62A H 0.4458 1.3116 0.2445 0.034 Uiso 1 1 calc R
C63 C 0.3969(6) 1.4025(13) 0.1745(8) 0.032(4) Uani 1 1 d .
H63A H 0.4040 1.4764 0.1905 0.039 Uiso 1 1 calc R
C64 C 0.3295(6) 1.4478(13) 0.0665(8) 0.031(4) Uani 1 1 d .
C65 C 0.2713(8) 1.4027(19) 0.0487(12) 0.060(6) Uani 1 1 d .
H65A H 0.2542 1.3972 0.0921 0.090 Uiso 1 1 calc R
H65B H 0.2724 1.3291 0.0270 0.090 Uiso 1 1 calc R
H65C H 0.2503 1.4534 0.0157 0.090 Uiso 1 1 calc R
C66 C 0.3557(10) 1.456(2) -0.0021(12) 0.064(6) Uani 1 1 d U
H66A H 0.3928 1.4829 0.0086 0.096 Uiso 1 1 calc R
H66B H 0.3349 1.5070 -0.0347 0.096 Uiso 1 1 calc R
H66C H 0.3560 1.3820 -0.0239 0.096 Uiso 1 1 calc R
C67 C 0.3256(12) 1.559(2) 0.0971(15) 0.082(7) Uani 1 1 d U
H67A H 0.3620 1.5898 0.1096 0.124 Uiso 1 1 calc R
H67B H 0.3074 1.5543 0.1396 0.124 Uiso 1 1 calc R
H67C H 0.3049 1.6080 0.0626 0.124 Uiso 1 1 calc R

loop_
_atom_site_aniso_label
_atom_site_aniso_U_11
_atom_site_aniso_U_22
_atom_site_aniso_U_33
_atom_site_aniso_U_23
_atom_site_aniso_U_13
_atom_site_aniso_U_12
In1 0.0238(5) 0.0155(5) 0.0259(5) -0.0003(4) 0.0061(4) 0.0011(4)
In2 0.0217(5) 0.0188(5) 0.0229(5) -0.0004(4) -0.0003(4) -0.0001(4)
Cl1 0.0333(19) 0.0214(17) 0.039(2) -0.0042(15) 0.0081(16) 0.0043(14)
Cl2 0.0305(19) 0.0257(18) 0.038(2) -0.0062(15) -0.0003(15) -0.0027(15)
S1 0.0192(16) 0.0201(17) 0.0316(19) 0.0005(14) 0.0029(14) 0.0015(13)
S2 0.0247(18) 0.0203(17) 0.035(2) -0.0043(15) 0.0033(15) 0.0003(14)
S3 0.043(2) 0.0195(17) 0.033(2) -0.0016(15) 0.0189(17) -0.0001(16)
S4 0.0226(18) 0.0229(18) 0.038(2) -0.0053(15) 0.0034(15) 0.0016(14)
S5 0.0212(17) 0.0265(18) 0.0263(18) -0.0045(14) 0.0037(14) -0.0045(14)
S6 0.042(2) 0.0249(19) 0.0255(18) -0.0005(15) -0.0077(16) -0.0004(16)
B1 0.018(8) 0.033(9) 0.026(8) 0.003(7) -0.001(6) -0.002(7)
B2 0.011(7) 0.037(9) 0.026(8) 0.003(7) 0.001(6) -0.001(6)
N11 0.022(6) 0.025(6) 0.026(6) 0.002(5) 0.003(5) 0.004(5)
C11 0.015(6) 0.020(6) 0.018(6) 0.005(5) -0.002(5) -0.002(5)
N12 0.018(6) 0.024(6) 0.017(5) -0.005(5) -0.002(4) -0.003(5)
C12 0.025(7) 0.033(8) 0.019(7) 0.002(6) 0.006(6) 0.006(6)
C13 0.037(8) 0.016(7) 0.029(7) -0.003(6) 0.002(6) 0.002(6)
C14 0.018(7) 0.031(8) 0.031(8) -0.003(6) 0.001(6) -0.009(6)
C15 0.033(9) 0.045(10) 0.036(9) 0.002(8) 0.007(7) -0.016(8)
C16 0.024(8) 0.047(10) 0.046(10) 0.006(8) -0.009(7) -0.003(7)
C17 0.041(10) 0.044(10) 0.052(11) -0.016(9) -0.003(8) -0.020(8)
C21 0.014(6) 0.022(7) 0.023(7) -0.003(5) 0.007(5) -0.006(5)
N21 0.015(5) 0.017(6) 0.034(7) 0.000(5) 0.009(5) -0.003(4)
N22 0.027(6) 0.017(6) 0.030(6) 0.001(5) 0.003(5) 0.001(5)
C22 0.018(7) 0.024(7) 0.037(8) 0.002(6) 0.009(6) -0.002(6)
C23 0.019(7) 0.022(7) 0.035(8) 0.006(6) 0.002(6) 0.001(6)
C24 0.030(8) 0.029(8) 0.034(8) -0.002(7) 0.002(6) 0.007(6)
C25 0.040(9) 0.039(9) 0.029(8) -0.002(7) -0.010(7) -0.001(8)
C26 0.048(11) 0.047(11) 0.047(10) 0.012(9) -0.009(9) 0.017(9)
C27 0.055(12) 0.055(12) 0.038(10) 0.015(9) 0.016(9) -0.005(9)
N31 0.019(6) 0.022(6) 0.028(6) 0.002(5) 0.000(5) -0.003(5)
C31 0.023(7) 0.027(7) 0.020(7) -0.004(6) 0.005(5) -0.001(6)
N32 0.026(6) 0.017(6) 0.024(6) -0.004(5) 0.006(5) -0.002(5)
C32 0.025(7) 0.023(7) 0.032(8) 0.004(6) 0.007(6) 0.004(6)
C33 0.024(3) 0.025(3) 0.025(3) 0.0001(10) 0.0033(11) 0.0004(10)
C34 0.023(3) 0.023(3) 0.023(3) 0.0002(10) 0.0029(11) -0.0005(10)
C35 0.057(11) 0.017(7) 0.051(10) -0.003(7) 0.021(9) -0.011(7)
C36 0.025(8) 0.041(9) 0.052(10) 0.009(8) 0.013(7) -0.003(7)
C37 0.068(12) 0.021(8) 0.040(9) -0.006(7) 0.038(9) -0.003(8)
N41 0.014(5) 0.023(6) 0.028(6) -0.002(5) -0.002(5) 0.005(5)
C41 0.011(6) 0.021(7) 0.028(7) 0.004(6) 0.002(5) 0.000(5)
N42 0.016(6) 0.026(6) 0.029(6) -0.004(5) 0.000(5) -0.001(5)
C42 0.023(7) 0.026(8) 0.036(8) -0.006(6) -0.003(6) 0.009(6)
C43 0.019(7) 0.029(8) 0.045(9) -0.006(7) 0.001(6) 0.000(6)
C44 0.030(8) 0.032(9) 0.046(10) 0.009(7) 0.007(7) -0.003(7)
C45 0.047(10) 0.043(10) 0.045(10) -0.006(8) 0.019(8) 0.002(8)
C46 0.040(9) 0.041(10) 0.045(10) 0.003(8) 0.018(8) -0.009(8)
C47 0.038(10) 0.061(12) 0.034(9) 0.006(8) 0.000(7) -0.007(9)
N51 0.027(6) 0.019(6) 0.026(6) -0.002(5) 0.000(5) -0.003(5)
C51 0.026(7) 0.021(7) 0.016(6) -0.002(5) 0.003(5) 0.000(6)
N52 0.022(6) 0.026(6) 0.034(7) -0.002(5) -0.002(5) 0.004(5)
C52 0.029(8) 0.043(9) 0.022(7) -0.008(7) -0.006(6) 0.004(7)
C53 0.042(9) 0.028(8) 0.029(8) -0.012(7) -0.002(7) 0.006(7)
C54 0.027(8) 0.029(8) 0.029(8) -0.007(6) 0.001(6) 0.004(6)
C55 0.030(8) 0.042(9) 0.033(8) 0.009(7) 0.003(7) 0.015(7)
C56 0.022(8) 0.045(10) 0.046(10) 0.008(8) 0.005(7) -0.004(7)
C57 0.035(9) 0.036(9) 0.049(10) -0.009(8) 0.002(8) 0.014(7)
N61 0.027(6) 0.024(6) 0.032(7) 0.005(5) 0.000(5) -0.001(5)
C61 0.020(7) 0.019(7) 0.030(7) 0.004(6) 0.011(6) 0.003(5)
N62 0.028(6) 0.025(6) 0.020(6) 0.002(5) 0.002(5) 0.000(5)
C62 0.026(7) 0.033(8) 0.023(7) -0.001(6) -0.011(6) -0.011(6)
C63 0.038(9) 0.022(7) 0.034(8) 0.001(6) -0.009(7) -0.013(7)
C64 0.036(8) 0.033(8) 0.021(7) 0.005(6) -0.008(6) 0.019(7)
C65 0.048(12) 0.065(14) 0.060(13) 0.022(11) -0.015(10) 0.007(10)
C66 0.064(6) 0.064(6) 0.064(6) 0.0002(10) 0.0078(12) 0.0001(10)
C67 0.083(7) 0.082(7) 0.082(7) 0.0000(10) 0.0099(14) 0.0001(10)

loop_
_atom_type_symbol
_atom_type_description
_atom_type_scat_dispersion_real
_atom_type_scat_dispersion_imag
_atom_type_scat_source
C C 0.0033 0.0016 'International Tables Vol C Tables 4.2.6.8 and 6.1.1.4'
H H 0.0000 0.0000 'International Tables Vol C Tables 4.2.6.8 and 6.1.1.4'
B B 0.0013 0.0007 'International Tables Vol C Tables 4.2.6.8 and 6.1.1.4'
N N 0.0061 0.0033 'International Tables Vol C Tables 4.2.6.8 and 6.1.1.4'
S S 0.1246 0.1234 'International Tables Vol C Tables 4.2.6.8 and 6.1.1.4'
Cl Cl 0.1484 0.1585 'International Tables Vol C Tables 4.2.6.8 and 6.1.1.4'
In In -0.7276 1.3100 'International Tables Vol C Tables 4.2.6.8 and 6.1.1.4'

loop_
_geom_angle_atom_site_label_1
_geom_angle_atom_site_label_2
_geom_angle_atom_site_label_3
_geom_angle
N31 In1 Cl1 165.3(3)
N31 In1 S2 96.0(3)
Cl1 In1 S2 92.35(12)
N31 In1 S1 94.4(3)
Cl1 In1 S1 93.19(12)
S2 In1 S1 113.62(13)
N31 In1 S3 66.2(3)
Cl1 In1 S3 99.09(13)
S2 In1 S3 126.56(14)
S1 In1 S3 117.56(13)
N61 In2 Cl2 164.5(3)
N61 In2 S4 95.8(3)
Cl2 In2 S4 90.69(13)
N61 In2 S5 93.7(3)
Cl2 In2 S5 96.57(13)
S4 In2 S5 113.47(13)
N61 In2 S6 65.8(3)
Cl2 In2 S6 99.23(13)
S4 In2 S6 128.05(14)
S5 In2 S6 115.74(14)
C11 S1 In1 100.9(4)
C21 S2 In1 101.8(4)
C31 S3 In1 80.1(5)
C41 S4 In2 102.1(4)
C51 S5 In2 101.1(5)
C61 S6 In2 80.9(5)
H2 B1 H1 85(10)
H2 B1 N21 118(9)
H1 B1 N21 119(9)
H2 B1 N11 119(9)
H1 B1 N11 104(9)
N21 B1 N11 109.5(12)
H4 B2 H3 116(10)
H4 B2 N41 114(8)
H3 B2 N41 113(8)
H4 B2 N51 105(8)
H3 B2 N51 99(8)
N41 B2 N51 108.5(12)
C12 N11 C11 109.1(12)
C12 N11 B1 122.3(12)
C11 N11 B1 128.6(12)
N12 C11 N11 106.5(12)
N12 C11 S1 127.5(10)
N11 C11 S1 125.7(10)
C11 N12 C13 108.6(11)
C11 N12 C14 126.2(11)
C13 N12 C14 125.2(11)
C13 C12 N11 109.1(13)
C12 C13 N12 106.7(12)
C15 C14 C17 109.9(14)
C15 C14 N12 108.5(11)
C17 C14 N12 107.3(12)
C15 C14 C16 113.1(14)
C17 C14 C16 108.3(13)
N12 C14 C16 109.5(12)
N21 C21 N22 108.2(11)
N21 C21 S2 126.0(11)
N22 C21 S2 125.4(10)
C21 N21 C22 108.0(12)
C21 N21 B1 130.2(12)
C22 N21 B1 121.8(12)
C23 N22 C21 107.9(11)
C23 N22 C24 123.7(12)
C21 N22 C24 128.4(12)
C23 C22 N21 108.2(13)
C22 C23 N22 107.6(12)
N22 C24 C26 109.3(13)
N22 C24 C25 108.4(12)
C26 C24 C25 107.7(14)
N22 C24 C27 110.0(13)
C26 C24 C27 109.8(15)
C25 C24 C27 111.6(14)
C31 N31 C32 106.7(12)
C31 N31 In1 95.1(9)
C32 N31 In1 158.0(10)
N31 C31 N32 110.0(12)
N31 C31 S3 118.4(11)
N32 C31 S3 131.6(11)
C31 N32 C33 108.1(11)
C31 N32 C34 128.9(11)
C33 N32 C34 122.8(11)
N31 C32 C33 110.7(12)
C32 C33 N32 104.4(12)
C35 C34 C37 112.8(13)
C35 C34 N32 108.9(12)
C37 C34 N32 107.1(11)
C35 C34 C36 109.4(13)
C37 C34 C36 113.0(13)
N32 C34 C36 105.3(11)
C41 N41 C42 106.9(12)
C41 N41 B2 130.0(12)
C42 N41 B2 123.0(12)
N41 C41 N42 109.8(12)
N41 C41 S4 124.8(10)
N42 C41 S4 125.2(10)
C41 N42 C43 107.1(12)
C41 N42 C44 128.7(12)
C43 N42 C44 124.2(12)
C43 C42 N41 109.4(13)
C42 C43 N42 106.8(13)
N42 C44 C46 109.6(14)
N42 C44 C47 110.2(13)
C46 C44 C47 108.6(14)
N42 C44 C45 107.7(13)
C46 C44 C45 109.1(14)
C47 C44 C45 111.6(16)
C51 N51 C52 108.8(12)
C51 N51 B2 128.6(12)
C52 N51 B2 122.7(12)
N51 C51 N52 107.7(11)
N51 C51 S5 127.9(11)
N52 C51 S5 124.1(10)
C53 N52 C51 105.9(12)
C53 N52 C54 125.0(12)
C51 N52 C54 129.1(12)
C53 C52 N51 108.2(13)
C52 C53 N52 109.4(13)
N52 C54 C55 108.0(12)
N52 C54 C56 110.1(12)
C55 C54 C56 110.9(13)
N52 C54 C57 108.8(12)
C55 C54 C57 110.1(13)
C56 C54 C57 108.9(13)
C61 N61 C62 106.1(12)
C61 N61 In2 95.3(9)
C62 N61 In2 157.8(10)
N61 C61 N62 110.4(13)
N61 C61 S6 117.7(10)
N62 C61 S6 131.9(11)
C61 N62 C63 104.2(12)
C61 N62 C64 129.5(12)
C63 N62 C64 125.7(12)
C63 C62 N61 110.4(12)
C62 C63 N62 108.8(13)
N62 C64 C67 111.6(15)
N62 C64 C66 110.5(14)
C67 C64 C66 109.8(18)
N62 C64 C65 108.7(14)
C67 C64 C65 107.5(17)
C66 C64 C65 108.7(15)

loop_
_geom_bond_atom_site_label_1
_geom_bond_atom_site_label_2
_geom_bond_distance
In1 N31 2.341(12)
In1 Cl1 2.459(4)
In1 S2 2.461(4)
In1 S1 2.471(4)
In1 S3 2.510(4)
In2 N61 2.359(12)
In2 Cl2 2.451(4)
In2 S4 2.462(4)
In2 S5 2.480(4)
In2 S6 2.518(4)
S1 C11 1.737(14)
S2 C21 1.736(14)
S3 C31 1.742(14)
S4 C41 1.756(14)
S5 C51 1.713(14)
S6 C61 1.738(15)
B1 H2 1.10(2)
B1 H1 1.10(2)
B1 N21 1.58(2)
B1 N11 1.59(2)
B2 H4 1.1000(10)
B2 H3 1.10(2)
B2 N41 1.571(19)
B2 N51 1.58(2)
N11 C12 1.355(19)
N11 C11 1.358(17)
C11 N12 1.355(17)
N12 C13 1.398(18)
N12 C14 1.529(17)
C12 C13 1.33(2)
C14 C15 1.50(2)
C14 C17 1.53(2)
C14 C16 1.54(2)
C21 N21 1.349(18)
C21 N22 1.374(18)
N21 C22 1.379(18)
N22 C23 1.372(19)
N22 C24 1.500(19)
C22 C23 1.36(2)
C24 C26 1.52(2)
C24 C25 1.54(2)
C24 C27 1.54(2)
N31 C31 1.339(18)
N31 C32 1.369(19)
C31 N32 1.369(18)
N32 C33 1.402(18)
N32 C34 1.543(17)
C32 C33 1.38(2)
C34 C35 1.48(2)
C34 C37 1.52(2)
C34 C36 1.55(2)
N41 C41 1.345(18)
N41 C42 1.366(19)
C41 N42 1.354(17)
N42 C43 1.390(19)
N42 C44 1.51(2)
C42 C43 1.35(2)
C44 C46 1.51(2)
C44 C47 1.52(2)
C44 C45 1.54(2)
N51 C51 1.345(18)
N51 C52 1.381(19)
C51 N52 1.403(18)
N52 C53 1.39(2)
N52 C54 1.501(18)
C52 C53 1.33(2)
C54 C55 1.52(2)
C54 C56 1.53(2)
C54 C57 1.53(2)
N61 C61 1.351(19)
N61 C62 1.368(19)
C61 N62 1.388(18)
N62 C63 1.403(19)
N62 C64 1.468(17)
C62 C63 1.32(2)
C64 C67 1.47(3)
C64 C66 1.54(3)
C64 C65 1.55(3)
